data_8101564
loop_
_publ_author_name
'Bachechi, Fiorella'
'Burini, Alfredo'
'Galassi, Rossana'
'Pietroni, Bianca Rosa'
'Tesei, Dania'

_publ_section_title
;
 Crystal structure of bis(3,5-dimethylpyrazole)-N,N'-\m-[1,3-bis
 (diphenylphosphino)propane]-P,P'-digold(I)] diperchlorate, 
 C~37~H~42~N~4~P~2~Au~2~Cl~2~O~8~
;
_journal_issue 4
_journal_name_full 'Zeitschrift f\"ur Kristallographie - New Crystal Structures'
_journal_page_first 497
_journal_page_last 498
_journal_paper_doi 10.1515/ncrs-1999-0449
_journal_volume 214
_journal_year 1999
_chemical_formula_moiety '[C37 H42 N4 P2 Au2]^2+^ [Cl2 O8]^-^'
_chemical_formula_structural '[\m-dppp Au2 (pzH)2]  (Cl O4)2'
_chemical_formula_sum 'C37 H42 Au2 Cl8 N4 O8 P2'
_chemical_formula_weight 1197.6
_space_group_IT_number 15
_symmetry_cell_setting monoclinic
_symmetry_space_group_name_Hall '-C 2yc'
_symmetry_space_group_name_H-M 'C 1 2/c 1'
_cell_angle_alpha 90.00
_cell_angle_beta 116.37(1)
_cell_angle_gamma 90.00
_cell_formula_units_Z 4
_cell_length_a 22.598(3)
_cell_length_b 11.626(1)
_cell_length_c 18.539(2)
_cell_measurement_temperature 293(2)
_cell_volume 4364(1)
_diffrn_ambient_temperature 293(2)
_exptl_crystal_density_diffrn 1.823
_refine_ls_R_factor_obs 0.0608
_refine_ls_wR_factor_obs 0.0772
_cod_original_sg_symbol_H-M 'C 2/c'
_cod_database_code 8101564

loop_
_symmetry_equiv_pos_as_xyz
'x, y, z'
'-x, -y, -z'
'-x, y, -z+1/2'
'x, -y, z+1/2'
'x+1/2, y+1/2, z'
'-x+1/2, -y+1/2, -z'
'-x+1/2, y+1/2, -z+1/2'
'x+1/2, -y+1/2, z+1/2'

loop_
_atom_site_aniso_label
_atom_site_aniso_U_11
_atom_site_aniso_U_22
_atom_site_aniso_U_33
_atom_site_aniso_U_12
_atom_site_aniso_U_13
_atom_site_aniso_U_23
Au1 0.0854(6) 0.0808(6) 0.0757(5) 0.0034(5) 0.0144(4) 0.0099(5)
P1 0.076(3) 0.076(3) 0.053(3) 0.008(2) -0.002(2) -0.008(2)
N1 0.09(1) 0.07(1) 0.09(1) -0.005(8) 0.03(1) -0.006(9)
N2 0.10(1) 0.09(1) 0.09(1) -0.01(1) 0.03(1) -0.01(1)
C3 0.16(3) 0.10(2) 0.11(2) -0.01(2) 0.02(2) -0.02(2)
C4 0.14(2) 0.06(1) 0.20(3) -0.04(1) 0.03(2) -0.02(2)
C5 0.13(2) 0.05(1) 0.23(4) -0.02(1) 0.08(2) -0.04(2)
C6 0.20(4) 0.11(2) 0.09(2) -0.05(2) 0.07(2) -0.02(2)
C7 0.12(2) 0.08(2) 0.06(2) -0.02(2) 0.01(2) -0.02(1)
C11 0.07(1) 0.08(1) 0.06(1) -0.00(1) -0.00(1) -0.01(1)
C12 0.09(2) 0.08(1) 0.08(1) 0.04(1) 0.01(1) 0.01(1)
C13 0.09(2) 0.15(2) 0.09(2) -0.00(2) 0.02(1) 0.03(2)
C14 0.09(2) 0.12(2) 0.12(2) 0.03(2) 0.03(1) 0.03(2)
C15 0.13(2) 0.07(1) 0.12(2) 0.03(1) 0.02(2) -0.01(1)
C16 0.09(2) 0.09(2) 0.12(2) 0.03(1) 0.04(1) 0.03(1)
C17 0.08(1) 0.11(2) 0.05(1) 0.02(1) 0.00(1) -0.04(1)
C18 0.12(2) 0.09(2) 0.10(2) 0.02(1) 0.01(1) -0.03(1)
C19 0.12(2) 0.10(2) 0.06(2) -0.01(2) -0.01(2) -0.04(2)
C20 0.08(2) 0.14(2) 0.12(2) 0.02(1) -0.03(1) -0.08(2)
C21 0.09(2) 0.10(2) 0.10(2) -0.06(2) 0.04(2) -0.06(2)
C22 0.08(2) 0.09(2) 0.10(2) -0.06(2) 0.05(2) -0.04(2)
C23 0.09(1) 0.05(1) 0.07(1) 0.02(1) -0.02(1) -0.01(1)
Cl1 0.082(4) 0.191(6) 0.090(4) 0.012(4) 0.029(3) -0.006(4)

loop_
_atom_site_label
_atom_site_type_symbol
_atom_site_fract_x
_atom_site_fract_y
_atom_site_fract_z
_atom_site_U_iso_or_equiv
_atom_site_thermal_displace_type
_atom_site_occupancy
_atom_site_calc_flag
_atom_site_refinement_flags
_atom_site_disorder_group
_atom_site_attached_hydrogens
Au1 Au 0.97818(4) 0.20511(7) 0.05825(5) 6.99(4) Uani 1 d . . 0
P1 P 0.9154(2) 0.0821(4) 0.0864(3) 6.3(2) Uani 1 d . . 0
N1 N 1.0335(8) 0.323(1) 0.032(1) 6.9(8) Uani 1 d . . 0
N2 N 1.0264(9) 0.338(2) -0.044(1) 8.0(9) Uani 1 d . . 0
C3 C 1.065(2) 0.423(2) -0.050(2) 11(1) Uani 1 d . . 0
C4 C 1.100(1) 0.454(2) 0.034(2) 12(2) Uani 1 d . . 1
C5 C 1.082(1) 0.394(2) 0.081(2) 11(2) Uani 1 d . . 0
C6 C 1.062(2) 0.460(2) -0.126(2) 11(2) Uani 1 d . . 3
C7 C 1.103(1) 0.398(2) 0.169(2) 8(1) Uani 1 d . . 3
C11 C 0.854(1) 0.156(2) 0.104(1) 6.5(8) Uani 1 d . . 0
C12 C 0.818(1) 0.101(2) 0.139(1) 7(1) Uani 1 d . . 1
C13 C 0.771(1) 0.152(3) 0.151(1) 9(1) Uani 1 d . . 1
C14 C 0.759(1) 0.267(2) 0.132(2) 9(1) Uani 1 d . . 1
C15 C 0.793(1) 0.328(2) 0.100(2) 9(1) Uani 1 d . . 1
C16 C 0.841(1) 0.269(2) 0.084(1) 8(1) Uani 1 d . . 1
C17 C 0.871(1) -0.026(2) 0.008(1) 7(1) Uani 1 d . . 0
C18 C 0.873(1) -0.006(2) -0.065(1) 9(1) Uani 1 d . . 1
C19 C 0.842(2) -0.074(3) -0.131(2) 9(1) Uani 1 d . . 1
C20 C 0.806(1) -0.162(3) -0.118(2) 11(1) Uani 1 d . . 1
C21 C 0.805(1) -0.185(3) -0.048(2) 8(1) Uani 1 d . . 1
C22 C 0.839(1) -0.115(2) 0.015(2) 7(1) Uani 1 d . . 1
C23 C 0.9622(9) -0.001(1) 0.176(1) 7.3(8) Uani 1 d . . 2
C24 C 1.0000 0.072(2) 0.25 0.070(6) Uiso 0.5 d . . 2
Cl1 Cl 0.6210(3) 0.2602(7) 0.2261(4) 9.8(3) Uani 1 d . . 0
O1 O 0.643(2) 0.183(3) 0.191(2) 0.13(1) Uiso 1 d . . 0
O2 O 0.666(1) 0.348(2) 0.255(2) 0.101(8) Uiso 1 d . . 0
O3 O 0.567(2) 0.314(3) 0.158(2) 0.10(1) Uiso 1 d . . 0
O4 O 0.612(2) 0.210(4) 0.291(3) 0.15(1) Uiso 1 d . . 0
H1 H 0.9971 0.2921 -0.0904 0.12 Uiso 1 d . . 0

loop_
_geom_bond_atom_site_label_1
_geom_bond_atom_site_label_2
_geom_bond_distance
_geom_bond_site_symmetry_2
_geom_bond_publ_flag
Au1 Au1' 5.502(2) . ?
Au1 P1 2.233(5) . ?
Au1 N1 2.05(2) . ?
P1 C11 1.79(2) . ?
P1 C17 1.84(2) . ?
P1 C23 1.80(2) . ?
N1 N2 1.36(2) . ?
N1 C5 1.34(3) . ?
N2 C3 1.35(3) . ?
C3 C4 1.45(4) . ?
C3 C6 1.45(4) . ?
C4 C5 1.31(4) . ?
C5 C7 1.48(4) . ?
C11 C12 1.38(3) . ?
C11 C16 1.37(2) . ?
C12 C13 1.32(3) . ?
C13 C14 1.38(3) . ?
C14 C15 1.36(3) . ?
C15 C16 1.41(3) . ?
C17 C18 1.38(3) . ?
C17 C22 1.30(3) . ?
C18 C19 1.37(3) . ?
C19 C20 1.39(4) . ?
C20 C21 1.34(4) . ?
C21 C22 1.36(3) . ?
C23 C24 1.52(2) . ?
CL1 O1 1.33(3) . ?
CL1 O2 1.37(3) . ?
CL1 O3 1.46(4) . ?
CL1 O4 1.44(4) . ?
